data_7049118
loop_
_publ_author_name
'Yi, Xiaofei'
'Liu, Bin'
'Chen, Kai'
'Chen, Wei'
'Chen, Wanzhi'

_publ_section_title
;
 Unbridged Rh(ii)-Rh(ii) complexes of N-heterocyclic carbenes and
 reactions with O<sub>2</sub> to form
 dirhodium(\m-\h<sup>1</sup>:\h<sup>1</sup>-O<sub>2</sub>) complexes.
;
_journal_issue 12
_journal_name_full 'Dalton transactions (Cambridge, England : 2003)'
_journal_page_first 3835
_journal_page_last 3839
_journal_paper_doi 10.1039/c9dt00421a
_journal_volume 48
_journal_year 2019
_chemical_formula_moiety 'C42 H40 N16 Rh2, 4(F6 P), C4 H10 O, 3(C2 H3 N)'
_chemical_formula_sum 'C52 H59 F24 N19 O P4 Rh2'
_chemical_formula_weight 1751.88
_space_group_crystal_system monoclinic
_space_group_IT_number 14
_space_group_name_Hall '-P 2yn'
_space_group_name_H-M_alt 'P 1 21/n 1'
_symmetry_space_group_name_Hall '-P 2yn'
_symmetry_space_group_name_H-M 'P 1 21/n 1'
_atom_sites_solution_hydrogens geom
_atom_sites_solution_primary direct
_atom_sites_solution_secondary difmap
_audit_creation_method SHELXL-2018/3
_audit_update_record
;
2019-02-20 deposited with the CCDC.    2019-02-21 downloaded from the CCDC.
;
_cell_angle_alpha 90
_cell_angle_beta 103.647(3)
_cell_angle_gamma 90
_cell_formula_units_Z 4
_cell_length_a 19.0638(6)
_cell_length_b 15.4706(5)
_cell_length_c 26.2772(9)
_cell_measurement_reflns_used 8055
_cell_measurement_temperature 293(2)
_cell_measurement_theta_max 29.5021
_cell_measurement_theta_min 3.0002
_cell_volume 7531.1(4)
_computing_cell_refinement 'Bruker FRAMBO'
_computing_data_collection 'Bruker FRAMBO'
_computing_data_reduction 'Bruker SAINT'
_computing_molecular_graphics 'Bruker SHELXTL'
_computing_publication_material 'Bruker SHELXTL'
_computing_structure_refinement 'SHELXL-2018/3 (Sheldrick, 2018)'
_computing_structure_solution 'SHELXT 2018/2 (Sheldrick, 2018)'
_diffrn_ambient_temperature 293(2)
_diffrn_measured_fraction_theta_full 0.992
_diffrn_measured_fraction_theta_max 0.843
_diffrn_measurement_device_type 'Xcalibur, Atlas, Gemini ultra'
_diffrn_measurement_method '\w scans'
_diffrn_radiation_type MoK\a
_diffrn_radiation_wavelength 0.71073
_diffrn_reflns_av_R_equivalents 0.0378
_diffrn_reflns_av_unetI/netI 0.0674
_diffrn_reflns_Laue_measured_fraction_full 0.992
_diffrn_reflns_Laue_measured_fraction_max 0.843
_diffrn_reflns_limit_h_max 26
_diffrn_reflns_limit_h_min -18
_diffrn_reflns_limit_k_max 14
_diffrn_reflns_limit_k_min -21
_diffrn_reflns_limit_l_max 30
_diffrn_reflns_limit_l_min -33
_diffrn_reflns_number 33953
_diffrn_reflns_point_group_measured_fraction_full 0.992
_diffrn_reflns_point_group_measured_fraction_max 0.843
_diffrn_reflns_theta_full 25.242
_diffrn_reflns_theta_max 29.567
_diffrn_reflns_theta_min 3.006
_exptl_absorpt_coefficient_mu 0.632
_exptl_absorpt_correction_T_max 0.7842
_exptl_absorpt_correction_T_min 0.7490
_exptl_absorpt_correction_type multi-scan
_exptl_absorpt_process_details sadabs
_exptl_crystal_colour yellow
_exptl_crystal_density_diffrn 1.545
_exptl_crystal_density_method 'not measured'
_exptl_crystal_description Block
_exptl_crystal_F_000 3512
_exptl_crystal_size_max 0.48
_exptl_crystal_size_mid 0.46
_exptl_crystal_size_min 0.40
_refine_diff_density_max 2.000
_refine_diff_density_min -0.923
_refine_diff_density_rms 0.140
_refine_ls_extinction_method none
_refine_ls_goodness_of_fit_ref 1.034
_refine_ls_hydrogen_treatment constr
_refine_ls_matrix_type full
_refine_ls_number_parameters 954
_refine_ls_number_reflns 17813
_refine_ls_number_restraints 2
_refine_ls_restrained_S_all 1.035
_refine_ls_R_factor_all 0.1063
_refine_ls_R_factor_gt 0.0710
_refine_ls_shift/su_max 0.002
_refine_ls_shift/su_mean 0.000
_refine_ls_structure_factor_coef Fsqd
_refine_ls_weighting_details 'w=1/[\s^2^(Fo^2^)+(0.1063P)^2^+22.1028P] where P=(Fo^2^+2Fc^2^)/3'
_refine_ls_weighting_scheme calc
_refine_ls_wR_factor_gt 0.1860
_refine_ls_wR_factor_ref 0.2198
_reflns_Friedel_coverage 0.000
_reflns_number_gt 12406
_reflns_number_total 17813
_reflns_threshold_expression 'I > 2\s(I)'
_cod_data_source_file c9dt00421a2.cif
_cod_data_source_block 160511_yxf160425C
_cod_depositor_comments 'Adding full bibliography for 7049117--7049121.cif.'
_cod_database_code 7049118
_shelx_shelxl_version_number 2018/3
_shelx_space_group_comment
;
The symmetry employed for this shelxl refinement is uniquely defined
by the following loop, which should always be used as a source of
symmetry information in preference to the above space-group names.
They are only intended as comments.
;

loop_
_space_group_symop_operation_xyz
'x, y, z'
'-x+1/2, y+1/2, -z+1/2'
'-x, -y, -z'
'x-1/2, -y-1/2, z-1/2'

loop_
_atom_site_label
_atom_site_type_symbol
_atom_site_fract_x
_atom_site_fract_y
_atom_site_fract_z
_atom_site_U_iso_or_equiv
_atom_site_adp_type
_atom_site_occupancy
_atom_site_site_symmetry_order
_atom_site_calc_flag
_atom_site_refinement_flags_posn
_atom_site_refinement_flags_adp
_atom_site_refinement_flags_occupancy
Rh01 Rh 0.63062(2) 0.37781(2) 0.76979(2) 0.02342(11) Uani 1 1 d . . .
Rh02 Rh 0.49053(2) 0.38685(2) 0.77161(2) 0.02386(12) Uani 1 1 d . . .
P003 P 0.03037(9) 0.38745(10) 0.66730(7) 0.0436(4) Uani 1 1 d . . .
P004 P 0.60583(10) 0.09159(13) 0.60008(8) 0.0535(4) Uani 1 1 d . . .
P005 P 0.33610(14) 0.38845(19) 0.53152(8) 0.0765(7) Uani 1 1 d . . .
P006 P 0.65714(12) 0.5529(2) 1.03652(9) 0.0852(9) Uani 1 1 d . . .
N007 N 0.6439(2) 0.2404(3) 0.79209(17) 0.0280(9) Uani 1 1 d . . .
N008 N 0.4890(2) 0.5572(3) 0.80997(17) 0.0291(9) Uani 1 1 d . . .
N009 N 0.4680(2) 0.2649(3) 0.72828(18) 0.0323(9) Uani 1 1 d . . .
N00A N 0.4861(2) 0.2203(3) 0.81446(18) 0.0324(10) Uani 1 1 d . . .
N00B N 0.6851(2) 0.3088(3) 0.87127(16) 0.0277(9) Uani 1 1 d . . .
N00C N 0.6014(2) 0.4077(3) 0.68605(17) 0.0293(9) Uani 1 1 d . . .
N00D N 0.6653(2) 0.5556(3) 0.80712(17) 0.0306(9) Uani 1 1 d . . .
N00E N 0.6894(2) 0.4476(3) 0.87604(16) 0.0287(9) Uani 1 1 d . . .
N00F N 0.4710(2) 0.5065(3) 0.72500(17) 0.0297(9) Uani 1 1 d . . .
N00G N 0.5080(2) 0.3137(3) 0.87774(17) 0.0330(10) Uani 1 1 d . . .
N00H N 0.6350(2) 0.5415(3) 0.72331(17) 0.0302(9) Uani 1 1 d . . .
N00I N 0.7407(2) 0.3687(3) 0.75796(18) 0.0321(10) Uani 1 1 d . . .
C00J C 0.5017(3) 0.3045(3) 0.8261(2) 0.0308(11) Uani 1 1 d . . .
F00K F -0.0263(2) 0.3141(3) 0.6714(2) 0.0754(14) Uani 1 1 d . . .
C00L C 0.6655(3) 0.3828(3) 0.84377(19) 0.0270(10) Uani 1 1 d . . .
N00M N 0.5087(2) 0.4700(3) 0.87551(17) 0.0307(9) Uani 1 1 d . . .
N00N N 0.2672(3) 0.3778(4) 0.7783(2) 0.0444(12) Uani 1 1 d . . .
C00O C 0.5025(3) 0.4739(3) 0.82354(19) 0.0271(10) Uani 1 1 d . . .
N00P N 0.8581(2) 0.3741(3) 0.7734(2) 0.0357(10) Uani 1 1 d . . .
N00Q N 0.3743(2) 0.3862(3) 0.76238(18) 0.0326(10) Uani 1 1 d . . .
F00R F 0.0902(2) 0.3158(3) 0.6716(3) 0.0897(17) Uani 1 1 d . . .
F00S F 0.0879(3) 0.4609(3) 0.6661(2) 0.0892(16) Uani 1 1 d . . .
C00T C 0.6388(3) 0.4993(3) 0.76908(19) 0.0279(10) Uani 1 1 d . . .
C00U C 0.6739(3) 0.2306(3) 0.8438(2) 0.0295(11) Uani 1 1 d . . .
C00V C 0.4670(3) 0.1981(3) 0.7612(2) 0.0357(12) Uani 1 1 d . . .
C00W C 0.4720(3) 0.5766(3) 0.7559(2) 0.0312(11) Uani 1 1 d . . .
C00X C 0.7613(3) 0.3498(4) 0.7120(2) 0.0394(13) Uani 1 1 d . . .
H00X H 0.730331 0.336676 0.679913 0.047 Uiso 1 1 calc R U .
F00Y F 0.0519(4) 0.3949(5) 0.7286(2) 0.114(2) Uani 1 1 d . . .
C00Z C 0.5824(3) 0.3558(4) 0.6445(2) 0.0372(12) Uani 1 1 d . . .
H00Z H 0.573043 0.297958 0.649920 0.045 Uiso 1 1 calc R U .
C010 C 0.6762(3) 0.5395(3) 0.8632(2) 0.0322(11) Uani 1 1 d . . .
H01A H 0.633857 0.558296 0.874618 0.039 Uiso 1 1 calc R U .
H01B H 0.717062 0.573140 0.882035 0.039 Uiso 1 1 calc R U .
C011 C 0.6154(3) 0.4912(3) 0.6770(2) 0.0330(11) Uani 1 1 d . . .
F012 F -0.0296(3) 0.4577(3) 0.6669(3) 0.109(2) Uani 1 1 d . . .
C013 C 0.7218(3) 0.3291(4) 0.9225(2) 0.0353(12) Uani 1 1 d . . .
H013 H 0.740544 0.290187 0.949195 0.042 Uiso 1 1 calc R U .
C014 C 0.8339(3) 0.3539(4) 0.7218(2) 0.0393(13) Uani 1 1 d . . .
H014 H 0.862098 0.344628 0.697884 0.047 Uiso 1 1 calc R U .
C015 C 0.6344(3) 0.1688(4) 0.7622(2) 0.0373(12) Uani 1 1 d . . .
H015 H 0.614894 0.174085 0.726400 0.045 Uiso 1 1 calc R U .
C016 C 0.7249(3) 0.4163(4) 0.9257(2) 0.0360(12) Uani 1 1 d . . .
H016 H 0.746200 0.449099 0.954872 0.043 Uiso 1 1 calc R U .
C017 C 0.4455(3) 0.2496(4) 0.6768(2) 0.0394(13) Uani 1 1 d . . .
H017 H 0.444753 0.294912 0.653431 0.047 Uiso 1 1 calc R U .
C018 C 0.4573(3) 0.6590(4) 0.7365(2) 0.0422(13) Uani 1 1 d . . .
H018 H 0.459060 0.705921 0.758872 0.051 Uiso 1 1 calc R U .
C019 C 0.4531(3) 0.5181(4) 0.6736(2) 0.0335(11) Uani 1 1 d . . .
H019 H 0.451399 0.470174 0.651992 0.040 Uiso 1 1 calc R U .
C01A C 0.3382(3) 0.3799(4) 0.7993(2) 0.0365(12) Uani 1 1 d . . .
H01C H 0.359293 0.377225 0.835003 0.044 Uiso 1 1 calc R U .
C01B C 0.4997(3) 0.5524(4) 0.8947(2) 0.0385(13) Uani 1 1 d . . .
H01D H 0.501990 0.566621 0.929416 0.046 Uiso 1 1 calc R U .
C01C C 0.6936(3) 0.1516(4) 0.8672(2) 0.0410(13) Uani 1 1 d . . .
H01E H 0.713767 0.147306 0.902992 0.049 Uiso 1 1 calc R U .
F01D F 0.6660(4) 0.5721(5) 0.9798(2) 0.117(2) Uani 1 1 d . . .
C01E C 0.4872(3) 0.6071(4) 0.8541(2) 0.0384(13) Uani 1 1 d . . .
H01F H 0.478976 0.666250 0.855087 0.046 Uiso 1 1 calc R U .
C01F C 0.8011(3) 0.3819(4) 0.7937(2) 0.0377(13) Uani 1 1 d . . .
H01G H 0.803320 0.395074 0.828574 0.045 Uiso 1 1 calc R U .
C01G C 0.6101(4) 0.5241(4) 0.6276(2) 0.0470(15) Uani 1 1 d . . .
H01H H 0.619907 0.582043 0.622821 0.056 Uiso 1 1 calc R U .
C01H C 0.6758(3) 0.6357(3) 0.7849(3) 0.0397(13) Uani 1 1 d . . .
H01I H 0.692662 0.685942 0.803177 0.048 Uiso 1 1 calc R U .
C01I C 0.2573(3) 0.3828(5) 0.7251(3) 0.057(2) Uani 1 1 d . . .
H01J H 0.213499 0.383087 0.700349 0.069 Uiso 1 1 calc R U .
C01J C 0.9336(3) 0.3813(5) 0.8014(3) 0.0577(19) Uani 1 1 d . . .
H01K H 0.953562 0.324583 0.809450 0.087 Uiso 1 1 calc R U .
H01L H 0.936933 0.412972 0.833320 0.087 Uiso 1 1 calc R U .
H01M H 0.960088 0.411162 0.779911 0.087 Uiso 1 1 calc R U .
C01K C 0.4833(4) 0.1750(4) 0.8598(3) 0.0526(17) Uani 1 1 d . . .
H01N H 0.473874 0.116394 0.862303 0.063 Uiso 1 1 calc R U .
F01L F 0.0104(4) 0.3798(6) 0.6073(2) 0.140(3) Uani 1 1 d . . .
N01M N 0.3697(4) 0.2559(4) 0.3817(3) 0.0656(17) Uani 1 1 d . . .
C01N C 0.4366(3) 0.5986(4) 0.6506(2) 0.0441(14) Uani 1 1 d . . .
H01O H 0.423820 0.604423 0.614385 0.053 Uiso 1 1 calc R U .
C01O C 0.4970(4) 0.2328(4) 0.8995(3) 0.0497(16) Uani 1 1 d . . .
H01P H 0.498838 0.221479 0.934504 0.060 Uiso 1 1 calc R U .
C01P C 0.6822(4) 0.0783(4) 0.8354(3) 0.0507(16) Uani 1 1 d . . .
H01Q H 0.694589 0.023804 0.849591 0.061 Uiso 1 1 calc R U .
C01Q C 0.4234(4) 0.1683(4) 0.6574(3) 0.0535(17) Uani 1 1 d . . .
H01R H 0.407211 0.159686 0.621525 0.064 Uiso 1 1 calc R U .
F01R F 0.6580(4) 0.1064(5) 0.5638(3) 0.139(3) Uani 1 1 d . . .
C01S C 0.6573(3) 0.6269(3) 0.7326(3) 0.0397(13) Uani 1 1 d . . .
H01S H 0.658951 0.669103 0.707703 0.048 Uiso 1 1 calc R U .
C01T C 0.5280(3) 0.3919(4) 0.9076(2) 0.0338(12) Uani 1 1 d . . .
H01T H 0.579642 0.391645 0.922571 0.041 Uiso 1 1 calc R U .
H01U H 0.503933 0.393305 0.936297 0.041 Uiso 1 1 calc R U .
C01U C 0.6527(4) 0.0880(4) 0.7831(3) 0.0464(15) Uani 1 1 d . . .
H01V H 0.644889 0.039690 0.761412 0.056 Uiso 1 1 calc R U .
C01V C 0.4398(4) 0.6699(4) 0.6827(3) 0.0494(16) Uani 1 1 d . . .
H01W H 0.430155 0.724752 0.668299 0.059 Uiso 1 1 calc R U .
C01W C 0.4466(4) 0.1149(4) 0.7440(3) 0.0524(17) Uani 1 1 d . . .
H01X H 0.447148 0.069926 0.767540 0.063 Uiso 1 1 calc R U .
C01X C 0.5759(4) 0.3843(5) 0.5938(3) 0.0544(18) Uani 1 1 d . . .
H01Y H 0.562166 0.346241 0.565792 0.065 Uiso 1 1 calc R U .
F01Y F 0.5599(4) 0.0746(6) 0.6407(3) 0.139(3) Uani 1 1 d . . .
F01Z F 0.7233(4) 0.6070(8) 1.0588(3) 0.179(4) Uani 1 1 d . . .
C020 C 0.5899(4) 0.4688(5) 0.5853(3) 0.0601(19) Uani 1 1 d . . .
H020 H 0.585836 0.489070 0.551426 0.072 Uiso 1 1 calc R U .
C021 C 0.2106(4) 0.3679(6) 0.8082(3) 0.070(2) Uani 1 1 d . . .
H02A H 0.230248 0.337643 0.840284 0.106 Uiso 1 1 calc R U .
H02B H 0.170827 0.335709 0.787652 0.106 Uiso 1 1 calc R U .
H02C H 0.194155 0.423944 0.815937 0.106 Uiso 1 1 calc R U .
F022 F 0.5887(4) 0.4962(6) 1.0135(3) 0.147(3) Uani 1 1 d . . .
C023 C 0.3236(3) 0.3873(5) 0.7157(2) 0.0491(16) Uani 1 1 d . . .
H023 H 0.333454 0.390634 0.682728 0.059 Uiso 1 1 calc R U .
F025 F 0.6464(4) 0.5259(6) 1.0927(2) 0.141(3) Uani 1 1 d . . .
C026 C 0.4255(4) 0.1016(4) 0.6909(3) 0.0585(19) Uani 1 1 d . . .
H026 H 0.412560 0.046487 0.677894 0.070 Uiso 1 1 calc R U .
F027 F 0.5576(5) 0.1723(5) 0.5832(4) 0.166(4) Uani 1 1 d . . .
C028 C 0.3997(5) 0.2240(5) 0.4194(3) 0.062(2) Uani 1 1 d . . .
F029 F 0.3672(6) 0.3742(4) 0.4834(3) 0.147(3) Uani 1 1 d . . .
F02A F 0.5503(4) 0.0455(7) 0.5585(4) 0.191(5) Uani 1 1 d . . .
F02B F 0.3769(7) 0.4775(6) 0.5420(3) 0.193(5) Uani 1 1 d . . .
C02C C 0.3981(4) -0.0819(6) 0.5898(4) 0.070(2) Uani 1 1 d . . .
F02D F 0.3099(7) 0.3944(7) 0.5831(4) 0.205(5) Uani 1 1 d . . .
C02E C 0.3847(6) -0.0125(7) 0.5520(4) 0.091(3) Uani 1 1 d . . .
H02G H 0.382646 -0.035402 0.517717 0.137 Uiso 1 1 calc R U .
H02H H 0.422867 0.029204 0.560773 0.137 Uiso 1 1 calc R U .
H02I H 0.339532 0.014678 0.552361 0.137 Uiso 1 1 calc R U .
F02G F 0.6588(4) 0.1461(11) 0.6395(4) 0.252(8) Uani 1 1 d . . .
F02I F 0.6045(6) 0.6286(6) 1.0336(6) 0.210(5) Uani 1 1 d . . .
O02J O 0.2460(6) 0.1486(7) 0.8034(6) 0.143(4) Uani 1 1 d . . .
N02K N 0.4100(5) -0.1320(7) 0.6194(4) 0.118(4) Uani 1 1 d . . .
F02L F 0.4020(7) 0.3508(10) 0.5676(5) 0.254(7) Uani 1 1 d . . .
F02M F 0.2950(10) 0.3088(10) 0.5178(5) 0.324(11) Uani 1 1 d . . .
F02O F 0.6508(6) 0.0119(7) 0.6152(6) 0.243(7) Uani 1 1 d . . .
F02P F 0.2767(7) 0.4371(14) 0.4999(7) 0.331(10) Uani 1 1 d . . .
C02R C 0.4369(7) 0.1826(6) 0.4672(4) 0.105(4) Uani 1 1 d . . .
H02D H 0.424534 0.122361 0.465893 0.157 Uiso 1 1 calc R U .
H02E H 0.423053 0.209176 0.496392 0.157 Uiso 1 1 calc R U .
H02F H 0.488087 0.188624 0.471322 0.157 Uiso 1 1 calc R U .
C3 C 0.2200(10) 0.1324(12) 0.7163(8) 0.167(8) Uani 1 1 d D . .
H3A H 0.243913 0.111084 0.690483 0.250 Uiso 1 1 calc R U .
H3B H 0.208026 0.192260 0.709540 0.250 Uiso 1 1 calc R U .
H3C H 0.176598 0.099830 0.714500 0.250 Uiso 1 1 calc R U .
C4 C 0.2614(11) 0.1582(13) 0.8968(8) 0.192(9) Uani 1 1 d D . .
H4A H 0.216964 0.190124 0.888688 0.288 Uiso 1 1 calc R U .
H4B H 0.300556 0.196551 0.911472 0.288 Uiso 1 1 calc R U .
H4C H 0.258627 0.113622 0.921662 0.288 Uiso 1 1 calc R U .
C0AA C 0.2669(12) 0.1235(14) 0.7675(10) 0.219(14) Uani 1 1 d D . .
H0AA H 0.278553 0.062649 0.773153 0.262 Uiso 1 1 calc R U .
H0AB H 0.311573 0.153480 0.767491 0.262 Uiso 1 1 calc R U .
C7 C 0.2737(13) 0.1190(16) 0.8488(12) 0.226(12) Uani 1 1 d D . .
H7A H 0.325568 0.118211 0.852380 0.271 Uiso 1 1 calc R U .
H7B H 0.258580 0.059109 0.848754 0.271 Uiso 1 1 calc R U .
F1 F 0.7082(4) 0.4718(6) 1.0388(3) 0.148(3) Uani 1 1 d . . .
N1 N 0.6914(9) 0.7481(9) 0.8911(5) 0.077(5) Uani 0.5 1 d . . P
C3AA C 0.6597(14) 0.7632(13) 0.9207(8) 0.104(8) Uani 0.5 1 d . . P
C1AA C 0.623(2) 0.783(2) 0.9628(8) 0.167(15) Uani 0.5 1 d . . P
H1AA H 0.572782 0.770536 0.951145 0.251 Uiso 0.5 1 calc R U P
H1AB H 0.629508 0.843492 0.971574 0.251 Uiso 0.5 1 calc R U P
H1AC H 0.643899 0.749009 0.993063 0.251 Uiso 0.5 1 calc R U P
N0AA N 0.4452(13) 0.0834(11) 0.9608(7) 0.110(7) Uani 0.5 1 d . . P
C2AA C 0.4226(12) 0.0217(12) 0.9716(10) 0.098(7) Uani 0.5 1 d . . P
C14 C 0.3943(15) -0.054(2) 0.991(2) 0.28(3) Uani 0.5 1 d . . P
H14A H 0.365353 -0.085416 0.962143 0.422 Uiso 0.5 1 calc R U P
H14B H 0.365043 -0.036780 1.014427 0.422 Uiso 0.5 1 calc R U P
H14C H 0.433353 -0.089251 1.009220 0.422 Uiso 0.5 1 calc R U P

loop_
_atom_site_aniso_label
_atom_site_aniso_U_11
_atom_site_aniso_U_22
_atom_site_aniso_U_33
_atom_site_aniso_U_23
_atom_site_aniso_U_13
_atom_site_aniso_U_12
Rh01 0.0266(2) 0.02185(19) 0.0233(2) 0.00139(14) 0.00887(14) 0.00017(15)
Rh02 0.0258(2) 0.0242(2) 0.0224(2) 0.00066(14) 0.00729(14) -0.00067(15)
P003 0.0415(8) 0.0354(8) 0.0549(10) -0.0016(7) 0.0134(7) -0.0002(7)
P004 0.0506(10) 0.0601(11) 0.0524(11) -0.0033(9) 0.0173(8) 0.0113(9)
P005 0.0777(15) 0.114(2) 0.0350(10) -0.0223(11) 0.0084(9) -0.0222(14)
P006 0.0574(12) 0.152(3) 0.0544(13) -0.0426(15) 0.0291(10) -0.0247(15)
N007 0.035(2) 0.0196(19) 0.033(2) 0.0032(17) 0.0142(18) -0.0005(17)
N008 0.031(2) 0.026(2) 0.031(2) -0.0038(17) 0.0088(17) -0.0007(18)
N009 0.036(2) 0.026(2) 0.038(3) -0.0027(18) 0.0164(19) -0.0042(19)
N00A 0.035(2) 0.027(2) 0.035(2) 0.0078(18) 0.0097(19) -0.0040(19)
N00B 0.030(2) 0.027(2) 0.025(2) 0.0056(16) 0.0057(16) -0.0002(18)
N00C 0.030(2) 0.031(2) 0.028(2) 0.0037(17) 0.0088(17) 0.0016(18)
N00D 0.030(2) 0.026(2) 0.036(2) -0.0006(18) 0.0092(18) -0.0009(18)
N00E 0.033(2) 0.026(2) 0.028(2) 0.0004(17) 0.0086(17) -0.0027(18)
N00F 0.030(2) 0.029(2) 0.029(2) 0.0026(17) 0.0056(17) 0.0014(18)
N00G 0.036(2) 0.037(2) 0.028(2) 0.0091(18) 0.0117(18) -0.001(2)
N00H 0.033(2) 0.023(2) 0.036(2) 0.0068(17) 0.0122(18) 0.0001(18)
N00I 0.040(2) 0.024(2) 0.039(3) 0.0034(18) 0.022(2) 0.0066(19)
C00J 0.026(2) 0.033(3) 0.036(3) 0.006(2) 0.012(2) -0.001(2)
F00K 0.050(2) 0.051(2) 0.132(4) -0.002(3) 0.035(3) -0.006(2)
C00L 0.028(2) 0.030(2) 0.026(2) 0.0016(19) 0.0113(19) 0.000(2)
N00M 0.028(2) 0.036(2) 0.029(2) -0.0031(18) 0.0095(17) 0.0006(19)
N00N 0.028(2) 0.061(3) 0.046(3) -0.009(2) 0.013(2) -0.002(2)
C00O 0.027(2) 0.029(2) 0.027(2) 0.000(2) 0.0088(19) 0.002(2)
N00P 0.027(2) 0.029(2) 0.053(3) 0.001(2) 0.012(2) 0.0004(18)
N00Q 0.031(2) 0.035(2) 0.029(2) -0.0014(18) 0.0004(17) -0.0028(19)
F00R 0.049(2) 0.051(3) 0.174(6) -0.022(3) 0.036(3) 0.004(2)
F00S 0.077(3) 0.055(3) 0.140(5) 0.011(3) 0.035(3) -0.017(2)
C00T 0.030(2) 0.029(2) 0.027(3) 0.005(2) 0.0103(19) -0.002(2)
C00U 0.033(3) 0.025(2) 0.032(3) 0.005(2) 0.010(2) -0.001(2)
C00V 0.039(3) 0.026(3) 0.045(3) -0.001(2) 0.017(2) -0.005(2)
C00W 0.030(3) 0.031(3) 0.034(3) 0.002(2) 0.012(2) 0.001(2)
C00X 0.042(3) 0.034(3) 0.047(3) -0.004(2) 0.020(3) 0.001(3)
F00Y 0.124(5) 0.157(6) 0.059(3) -0.008(3) 0.016(3) -0.012(4)
C00Z 0.046(3) 0.037(3) 0.030(3) -0.001(2) 0.012(2) -0.001(3)
C010 0.034(3) 0.028(3) 0.034(3) -0.003(2) 0.008(2) -0.004(2)
C011 0.036(3) 0.033(3) 0.033(3) 0.007(2) 0.015(2) 0.001(2)
F012 0.064(3) 0.053(3) 0.204(7) -0.004(4) 0.017(4) 0.018(2)
C013 0.039(3) 0.040(3) 0.024(3) 0.002(2) 0.002(2) 0.003(2)
C014 0.042(3) 0.034(3) 0.049(4) -0.003(3) 0.027(3) 0.002(3)
C015 0.046(3) 0.029(3) 0.040(3) -0.004(2) 0.015(2) -0.002(2)
C016 0.036(3) 0.040(3) 0.030(3) -0.003(2) 0.004(2) -0.001(2)
C017 0.043(3) 0.041(3) 0.037(3) -0.011(2) 0.015(2) -0.006(3)
C018 0.051(3) 0.027(3) 0.049(4) 0.007(2) 0.014(3) 0.006(3)
C019 0.034(3) 0.037(3) 0.029(3) 0.001(2) 0.005(2) -0.002(2)
C01A 0.025(2) 0.049(3) 0.037(3) -0.002(2) 0.011(2) 0.005(2)
C01B 0.043(3) 0.043(3) 0.031(3) -0.011(2) 0.013(2) 0.002(3)
C01C 0.051(3) 0.030(3) 0.041(3) 0.011(2) 0.010(3) 0.001(3)
F01D 0.131(5) 0.160(6) 0.073(4) 0.010(4) 0.053(3) 0.041(5)
C01E 0.038(3) 0.035(3) 0.043(3) -0.010(2) 0.012(2) 0.006(2)
C01F 0.031(3) 0.042(3) 0.043(3) 0.001(2) 0.015(2) 0.003(2)
C01G 0.061(4) 0.046(3) 0.035(3) 0.017(3) 0.015(3) -0.004(3)
C01H 0.045(3) 0.020(2) 0.055(4) 0.006(2) 0.013(3) -0.008(2)
C01I 0.033(3) 0.099(6) 0.035(3) -0.007(3) -0.003(3) -0.005(3)
C01J 0.032(3) 0.068(5) 0.077(5) -0.005(4) 0.019(3) 0.003(3)
C01K 0.069(4) 0.037(3) 0.056(4) 0.016(3) 0.024(3) -0.006(3)
F01L 0.154(6) 0.204(8) 0.053(3) -0.001(4) 0.011(4) -0.046(5)
N01M 0.100(5) 0.044(3) 0.051(4) 0.006(3) 0.013(3) -0.005(3)
C01N 0.047(3) 0.043(3) 0.039(3) 0.017(3) 0.005(3) 0.006(3)
C01O 0.072(4) 0.039(3) 0.045(4) 0.017(3) 0.026(3) -0.004(3)
C01P 0.065(4) 0.024(3) 0.062(4) 0.009(3) 0.013(3) 0.003(3)
C01Q 0.064(4) 0.050(4) 0.049(4) -0.020(3) 0.019(3) -0.017(3)
F01R 0.143(6) 0.192(8) 0.102(5) -0.043(5) 0.071(4) -0.071(5)
C01S 0.047(3) 0.025(3) 0.050(4) 0.007(2) 0.018(3) -0.002(2)
C01T 0.032(3) 0.047(3) 0.023(3) 0.005(2) 0.009(2) 0.000(2)
C01U 0.065(4) 0.021(3) 0.053(4) 0.001(2) 0.014(3) 0.001(3)
C01V 0.056(4) 0.036(3) 0.055(4) 0.017(3) 0.009(3) 0.007(3)
C01W 0.063(4) 0.031(3) 0.069(5) -0.002(3) 0.028(4) -0.013(3)
C01X 0.076(5) 0.059(4) 0.029(3) -0.001(3) 0.013(3) -0.014(4)
F01Y 0.128(5) 0.201(8) 0.117(5) 0.039(5) 0.085(4) 0.038(5)
F01Z 0.110(5) 0.301(13) 0.125(6) -0.034(7) 0.028(5) -0.109(7)
C020 0.094(6) 0.059(4) 0.029(3) 0.007(3) 0.017(3) -0.006(4)
C021 0.035(3) 0.110(7) 0.070(5) -0.008(5) 0.020(3) -0.006(4)
F022 0.140(6) 0.199(8) 0.083(4) -0.011(5) -0.014(4) -0.076(6)
C023 0.035(3) 0.080(5) 0.032(3) -0.004(3) 0.008(2) -0.004(3)
F025 0.138(5) 0.235(9) 0.067(4) -0.050(5) 0.059(4) -0.068(6)
C026 0.072(5) 0.035(3) 0.077(5) -0.020(3) 0.033(4) -0.018(3)
F027 0.142(6) 0.092(5) 0.240(10) 0.031(6) 0.001(6) 0.025(5)
C028 0.089(6) 0.042(4) 0.055(5) -0.001(3) 0.014(4) -0.003(4)
F029 0.268(10) 0.099(5) 0.116(5) 0.011(4) 0.129(6) 0.008(5)
F02A 0.121(6) 0.220(10) 0.238(10) -0.150(9) 0.056(6) -0.066(6)
F02B 0.318(14) 0.161(8) 0.118(6) -0.038(6) 0.084(8) -0.094(9)
C02C 0.056(5) 0.086(6) 0.069(5) 0.012(5) 0.016(4) 0.007(4)
F02D 0.282(13) 0.254(12) 0.122(7) -0.090(7) 0.131(8) -0.082(9)
C02E 0.098(7) 0.112(8) 0.061(6) 0.011(5) 0.014(5) -0.011(6)
F02G 0.091(5) 0.52(2) 0.146(8) -0.187(11) 0.020(5) -0.057(8)
F02I 0.187(9) 0.167(9) 0.341(15) -0.059(9) 0.189(10) 0.019(7)
O02J 0.131(8) 0.129(8) 0.158(10) 0.004(8) 0.011(8) 0.041(7)
N02K 0.067(5) 0.135(8) 0.146(9) 0.089(7) 0.016(5) 0.018(5)
F02L 0.222(12) 0.343(18) 0.155(10) 0.097(11) -0.036(9) 0.051(12)
F02M 0.52(2) 0.333(16) 0.199(10) -0.186(11) 0.247(13) -0.359(17)
F02O 0.173(8) 0.184(9) 0.418(18) 0.191(11) 0.162(10) 0.129(8)
F02P 0.177(11) 0.44(3) 0.317(19) -0.020(18) -0.064(11) 0.154(15)
C02R 0.155(10) 0.070(6) 0.071(6) 0.013(5) -0.010(6) 0.030(6)
C3 0.163(17) 0.166(16) 0.163(17) -0.031(14) 0.026(13) 0.054(12)
C4 0.196(19) 0.162(17) 0.170(18) -0.011(14) -0.052(15) 0.030(15)
C0AA 0.22(3) 0.170(19) 0.32(4) 0.03(2) 0.18(3) 0.109(18)
C7 0.18(2) 0.21(2) 0.28(3) -0.03(2) 0.04(2) 0.110(18)
F1 0.141(6) 0.201(8) 0.123(6) 0.061(6) 0.069(5) 0.075(6)
N1 0.140(13) 0.064(8) 0.027(6) 0.008(5) 0.021(7) 0.068(9)
C3AA 0.16(2) 0.079(13) 0.055(11) 0.006(9) -0.022(12) 0.066(13)
C1AA 0.30(4) 0.16(3) 0.046(12) 0.001(14) 0.052(18) 0.11(3)
N0AA 0.21(2) 0.065(10) 0.076(11) 0.030(8) 0.077(13) -0.003(12)
C2AA 0.094(14) 0.053(10) 0.16(2) 0.025(12) 0.052(14) 0.011(10)
C14 0.088(18) 0.10(2) 0.66(10) 0.16(4) 0.11(4) 0.013(16)

loop_
_atom_type_symbol
_atom_type_description
_atom_type_scat_dispersion_real
_atom_type_scat_dispersion_imag
_atom_type_scat_source
C C 0.0033 0.0016 'International Tables Vol C Tables 4.2.6.8 and 6.1.1.4'
H H 0.0000 0.0000 'International Tables Vol C Tables 4.2.6.8 and 6.1.1.4'
F F 0.0171 0.0103 'International Tables Vol C Tables 4.2.6.8 and 6.1.1.4'
N N 0.0061 0.0033 'International Tables Vol C Tables 4.2.6.8 and 6.1.1.4'
O O 0.0106 0.0060 'International Tables Vol C Tables 4.2.6.8 and 6.1.1.4'
P P 0.1023 0.0942 'International Tables Vol C Tables 4.2.6.8 and 6.1.1.4'
Rh Rh -1.1178 0.9187 'International Tables Vol C Tables 4.2.6.8 and 6.1.1.4'

loop_
_geom_angle_atom_site_label_1
_geom_angle_atom_site_label_2
_geom_angle_atom_site_label_3
_geom_angle
C00T Rh01 C00L 87.7(2)
C00T Rh01 N00C 77.38(19)
C00L Rh01 N00C 164.57(19)
C00T Rh01 N00I 88.78(18)
C00L Rh01 N00I 91.86(19)
N00C Rh01 N00I 84.04(16)
C00T Rh01 N007 163.58(19)
C00L Rh01 N007 77.12(19)
N00C Rh01 N007 117.21(16)
N00I Rh01 N007 85.55(15)
C00T Rh01 Rh02 91.89(15)
C00L Rh01 Rh02 95.08(15)
N00C Rh01 Rh02 89.35(11)
N00I Rh01 Rh02 173.05(13)
N007 Rh01 Rh02 95.60(11)
C00J Rh02 C00O 87.7(2)
C00J Rh02 N00Q 90.66(19)
C00O Rh02 N00Q 91.68(19)
C00J Rh02 N009 77.7(2)
C00O Rh02 N009 164.19(19)
N00Q Rh02 N009 82.45(16)
C00J Rh02 N00F 164.1(2)
C00O Rh02 N00F 77.20(19)
N00Q Rh02 N00F 84.68(16)
N009 Rh02 N00F 116.59(17)
C00J Rh02 Rh01 92.48(15)
C00O Rh02 Rh01 95.69(15)
N00Q Rh02 Rh01 172.09(12)
N009 Rh02 Rh01 91.13(12)
N00F Rh02 Rh01 94.14(11)
F01L P003 F00Y 179.2(5)
F01L P003 F00R 91.1(4)
F00Y P003 F00R 88.2(4)
F01L P003 F012 92.5(4)
F00Y P003 F012 88.3(4)
F00R P003 F012 176.1(4)
F01L P003 F00S 92.3(4)
F00Y P003 F00S 87.3(4)
F00R P003 F00S 90.7(3)
F012 P003 F00S 90.6(3)
F01L P003 F00K 90.4(4)
F00Y P003 F00K 90.0(3)
F00R P003 F00K 89.2(2)
F012 P003 F00K 89.3(3)
F00S P003 F00K 177.4(3)
F02O P004 F02A 93.7(8)
F02O P004 F02G 91.7(8)
F02A P004 F02G 174.5(8)
F02O P004 F01R 82.8(5)
F02A P004 F01R 93.9(5)
F02G P004 F01R 85.3(5)
F02O P004 F027 178.3(8)
F02A P004 F027 84.6(6)
F02G P004 F027 90.1(7)
F01R P004 F027 97.4(5)
F02O P004 F01Y 93.4(5)
F02A P004 F01Y 90.3(5)
F02G P004 F01Y 90.9(5)
F01R P004 F01Y 174.5(5)
F027 P004 F01Y 86.6(5)
F02P P005 F02M 89.7(11)
F02P P005 F02L 171.5(11)
F02M P005 F02L 98.6(11)
F02P P005 F029 90.3(9)
F02M P005 F029 87.9(5)
F02L P005 F029 92.1(7)
F02P P005 F02D 95.7(9)
F02M P005 F02D 90.1(5)
F02L P005 F02D 82.3(7)
F029 P005 F02D 173.7(6)
F02P P005 F02B 86.2(10)
F02M P005 F02B 175.3(9)
F02L P005 F02B 85.6(8)
F029 P005 F02B 89.9(5)
F02D P005 F02B 92.5(5)
F01Z P006 F02I 94.2(7)
F01Z P006 F01D 89.7(5)
F02I P006 F01D 91.4(6)
F01Z P006 F022 179.6(7)
F02I P006 F022 86.1(6)
F01D P006 F022 90.4(4)
F01Z P006 F1 88.6(6)
F02I P006 F1 177.2(6)
F01D P006 F1 89.0(4)
F022 P006 F1 91.1(5)
F01Z P006 F025 93.7(4)
F02I P006 F025 91.2(6)
F01D P006 F025 175.5(5)
F022 P006 F025 86.2(4)
F1 P006 F025 88.2(5)
C015 N007 C00U 117.5(4)
C015 N007 Rh01 130.4(4)
C00U N007 Rh01 111.7(3)
C00O N008 C01E 110.4(4)
C00O N008 C00W 117.0(4)
C01E N008 C00W 132.2(5)
C017 N009 C00V 117.5(5)
C017 N009 Rh02 130.8(4)
C00V N009 Rh02 110.9(4)
C00J N00A C01K 109.9(5)
C00J N00A C00V 116.9(4)
C01K N00A C00V 132.5(5)
C00L N00B C013 109.6(4)
C00L N00B C00U 117.7(4)
C013 N00B C00U 132.2(4)
C00Z N00C C011 117.3(5)
C00Z N00C Rh01 130.6(4)
C011 N00C Rh01 111.4(3)
C00T N00D C01H 109.3(5)
C00T N00D C010 125.8(4)
C01H N00D C010 124.7(5)
C00L N00E C016 110.6(4)
C00L N00E C010 124.9(4)
C016 N00E C010 124.4(4)
C019 N00F C00W 117.9(5)
C019 N00F Rh02 130.5(4)
C00W N00F Rh02 111.3(3)
C00J N00G C01O 109.2(5)
C00J N00G C01T 126.1(4)
C01O N00G C01T 124.6(5)
C00T N00H C01S 110.6(5)
C00T N00H C011 116.4(4)
C01S N00H C011 132.8(5)
C01F N00I C00X 106.0(5)
C01F N00I Rh01 126.3(4)
C00X N00I Rh01 127.8(4)
N00G C00J N00A 107.1(4)
N00G C00J Rh02 131.4(4)
N00A C00J Rh02 119.8(4)
N00E C00L N00B 106.7(4)
N00E C00L Rh01 132.1(4)
N00B C00L Rh01 119.7(4)
C00O N00M C01B 109.7(5)
C00O N00M C01T 124.9(4)
C01B N00M C01T 125.3(4)
C01A N00N C01I 107.6(5)
C01A N00N C021 125.2(6)
C01I N00N C021 127.1(6)
N00M C00O N008 106.2(4)
N00M C00O Rh02 131.8(4)
N008 C00O Rh02 120.5(4)
C01F N00P C014 107.7(5)
C01F N00P C01J 126.6(6)
C014 N00P C01J 125.6(5)
C01A N00Q C023 106.2(5)
C01A N00Q Rh02 127.8(4)
C023 N00Q Rh02 125.8(4)
N00D C00T N00H 106.4(4)
N00D C00T Rh01 131.4(4)
N00H C00T Rh01 120.1(4)
N007 C00U C01C 123.6(5)
N007 C00U N00B 113.5(4)
C01C C00U N00B 122.9(5)
N009 C00V C01W 123.1(6)
N009 C00V N00A 114.3(5)
C01W C00V N00A 122.6(5)
N00F C00W C018 123.1(5)
N00F C00W N008 113.7(4)
C018 C00W N008 123.2(5)
C014 C00X N00I 108.1(5)
N00C C00Z C01X 122.9(6)
N00D C010 N00E 111.9(4)
N00C C011 C01G 123.1(5)
N00C C011 N00H 113.4(4)
C01G C011 N00H 123.5(5)
C016 C013 N00B 106.7(5)
C00X C014 N00P 107.0(5)
N007 C015 C01U 121.9(6)
C013 C016 N00E 106.4(5)
N009 C017 C01Q 122.0(6)
C00W C018 C01V 118.1(6)
N00F C019 C01N 122.9(5)
N00Q C01A N00N 110.6(5)
C01E C01B N00M 107.7(5)
C00U C01C C01P 117.7(6)
C01B C01E N008 106.1(5)
N00I C01F N00P 111.1(5)
C011 C01G C020 118.2(6)
C01S C01H N00D 107.9(5)
C023 C01I N00N 106.4(5)
C01O C01K N00A 106.7(5)
C01V C01N C019 118.6(6)
C01K C01O N00G 107.2(5)
C01U C01P C01C 118.9(5)
C026 C01Q C017 119.6(7)
C01H C01S N00H 105.7(5)
N00G C01T N00M 112.2(4)
C01P C01U C015 120.4(6)
C01N C01V C018 119.4(6)
C026 C01W C00V 117.5(6)
C020 C01X C00Z 119.2(6)
C01X C020 C01G 119.3(6)
C01I C023 N00Q 109.2(5)
C01Q C026 C01W 120.2(6)
N01M C028 C02R 179.1(10)
N02K C02C C02E 177.3(12)
C0AA O02J C7 119.3(17)
O02J C0AA C3 117.8(19)
O02J C7 C4 122.8(19)
N1 C3AA C1AA 176(2)
N0AA C2AA C14 174(4)

loop_
_geom_bond_atom_site_label_1
_geom_bond_atom_site_label_2
_geom_bond_distance
Rh01 C00T 1.886(5)
Rh01 C00L 1.902(5)
Rh01 N00C 2.188(4)
Rh01 N00I 2.198(4)
Rh01 N007 2.204(4)
Rh01 Rh02 2.6859(5)
Rh02 C00J 1.891(5)
Rh02 C00O 1.893(5)
Rh02 N00Q 2.172(5)
Rh02 N009 2.193(4)
Rh02 N00F 2.202(4)
P003 F01L 1.537(6)
P003 F00Y 1.569(6)
P003 F00R 1.574(4)
P003 F012 1.576(5)
P003 F00S 1.585(5)
P003 F00K 1.589(4)
P004 F02O 1.500(7)
P004 F02A 1.509(7)
P004 F02G 1.520(8)
P004 F01R 1.549(6)
P004 F027 1.552(7)
P004 F01Y 1.555(6)
P005 F02P 1.447(12)
P005 F02M 1.460(8)
P005 F02L 1.502(10)
P005 F029 1.535(6)
P005 F02D 1.554(8)
P005 F02B 1.573(9)
P006 F01Z 1.512(7)
P006 F02I 1.533(9)
P006 F01D 1.568(6)
P006 F022 1.571(7)
P006 F1 1.581(8)
P006 F025 1.593(6)
N007 C015 1.345(7)
N007 C00U 1.352(7)
N008 C00O 1.346(6)
N008 C01E 1.401(7)
N008 C00W 1.412(7)
N009 C017 1.340(7)
N009 C00V 1.352(7)
N00A C00J 1.355(7)
N00A C01K 1.394(7)
N00A C00V 1.403(7)
N00B C00L 1.358(6)
N00B C013 1.399(7)
N00B C00U 1.400(7)
N00C C00Z 1.335(7)
N00C C011 1.350(7)
N00D C00T 1.332(7)
N00D C01H 1.405(7)
N00D C010 1.460(7)
N00E C00L 1.322(6)
N00E C016 1.405(7)
N00E C010 1.469(7)
N00F C019 1.325(7)
N00F C00W 1.353(7)
N00G C00J 1.341(7)
N00G C01O 1.411(7)
N00G C01T 1.444(7)
N00H C00T 1.355(6)
N00H C01S 1.392(7)
N00H C011 1.418(7)
N00I C01F 1.318(8)
N00I C00X 1.386(7)
N00M C00O 1.344(6)
N00M C01B 1.396(7)
N00M C01T 1.469(7)
N00N C01A 1.336(7)
N00N C01I 1.369(8)
N00N C021 1.484(8)
N00P C01F 1.324(7)
N00P C014 1.361(8)
N00P C01J 1.459(8)
N00Q C01A 1.319(7)
N00Q C023 1.371(7)
C00U C01C 1.381(7)
C00V C01W 1.388(8)
C00W C018 1.377(8)
C00X C014 1.348(8)
C00Z C01X 1.380(8)
C011 C01G 1.376(7)
C013 C016 1.352(8)
C015 C01U 1.377(8)
C017 C01Q 1.385(8)
C018 C01V 1.384(9)
C019 C01N 1.387(8)
C01B C01E 1.337(8)
C01C C01P 1.394(9)
C01G C020 1.384(9)
C01H C01S 1.343(9)
C01I C023 1.345(9)
C01K C01O 1.351(10)
N01M C028 1.134(9)
C01N C01V 1.381(9)
C01P C01U 1.366(9)
C01Q C026 1.349(10)
C01W C026 1.374(11)
C01X C020 1.364(10)
C028 C02R 1.440(11)
C02C N02K 1.084(11)
C02C C02E 1.444(13)
O02J C0AA 1.17(2)
O02J C7 1.27(3)
C3 C0AA 1.437(17)
C4 C7 1.469(17)
N1 C3AA 1.12(3)
C3AA C1AA 1.47(3)
N0AA C2AA 1.11(2)
C2AA C14 1.43(3)
